data_7026378
loop_
_publ_author_name
'Zang, Shuang-Quan'
'Liang, Ran'
'Fan, Ya-Juan'
'Hou, Hong-Wei'
'Mak, Thomas C. W.'

_publ_section_title
;
 Divalent zinc and cadmium coordination polymers of a new flexible
 tetracarboxylate ligand: syntheses, crystal structures and properties.
;
_journal_issue 34
_journal_name_full 'Dalton transactions (Cambridge, England : 2003)'
_journal_page_first 8022
_journal_page_last 8032
_journal_paper_doi 10.1039/c0dt00374c
_journal_volume 39
_journal_year 2010
_chemical_formula_moiety 'C43 H38 Cd2 N4 O11'
_chemical_formula_sum 'C43 H38 Cd2 N4 O11'
_chemical_formula_weight 1011.57
_chemical_name_systematic
;
?
;
_space_group_IT_number 2
_symmetry_cell_setting triclinic
_symmetry_space_group_name_Hall '-P 1'
_symmetry_space_group_name_H-M 'P -1'
_atom_sites_solution_hydrogens geom
_atom_sites_solution_primary direct
_atom_sites_solution_secondary difmap
_audit_creation_method SHELXL-97
_cell_angle_alpha 71.931(2)
_cell_angle_beta 74.323(2)
_cell_angle_gamma 69.001(2)
_cell_formula_units_Z 2
_cell_length_a 11.6833(13)
_cell_length_b 12.4887(14)
_cell_length_c 16.2276(18)
_cell_measurement_reflns_used 2250
_cell_measurement_temperature 296(2)
_cell_measurement_theta_max 25.650
_cell_measurement_theta_min 2.1505
_cell_volume 2067.5(4)
_computing_cell_refinement 'APEX 2'
_computing_data_collection 'APEX 2(Bruker, 2009)'
_computing_data_reduction 'SAINT(Bruker, 2009)'
_computing_molecular_graphics 'SHELXTL(Bruker, 2009)'
_computing_publication_material SHELXTL
_computing_structure_refinement 'SHELXL-97 (Sheldrick, 2008)'
_computing_structure_solution 'SHELXS-97 (Sheldrick, 2008)'
_diffrn_ambient_temperature 296(2)
_diffrn_measured_fraction_theta_full 0.984
_diffrn_measured_fraction_theta_max 0.984
_diffrn_measurement_device_type 'Bruker Smart APEX II CCD area detector'
_diffrn_measurement_method 'phi and omega scans'
_diffrn_radiation_monochromator graphite
_diffrn_radiation_source 'fine-focus sealed tube'
_diffrn_radiation_type MoK\a
_diffrn_radiation_wavelength 0.71073
_diffrn_reflns_av_R_equivalents 0.0795
_diffrn_reflns_av_sigmaI/netI 0.0838
_diffrn_reflns_limit_h_max 13
_diffrn_reflns_limit_h_min -13
_diffrn_reflns_limit_k_max 14
_diffrn_reflns_limit_k_min -10
_diffrn_reflns_limit_l_max 19
_diffrn_reflns_limit_l_min -19
_diffrn_reflns_number 10447
_diffrn_reflns_theta_full 25.00
_diffrn_reflns_theta_max 25.00
_diffrn_reflns_theta_min 1.80
_exptl_absorpt_coefficient_mu 1.094
_exptl_absorpt_correction_T_max 0.8530
_exptl_absorpt_correction_T_min 0.8273
_exptl_absorpt_correction_type multi-scan
_exptl_absorpt_process_details 'SADABS(Bruker, 2009)'
_exptl_crystal_colour colourless
_exptl_crystal_density_diffrn 1.625
_exptl_crystal_density_method 'not measured'
_exptl_crystal_description block
_exptl_crystal_F_000 1016
_exptl_crystal_size_max 0.18
_exptl_crystal_size_mid 0.16
_exptl_crystal_size_min 0.15
_refine_diff_density_max 1.154
_refine_diff_density_min -0.860
_refine_diff_density_rms 0.109
_refine_ls_extinction_method none
_refine_ls_goodness_of_fit_ref 0.960
_refine_ls_hydrogen_treatment constr
_refine_ls_matrix_type full
_refine_ls_number_parameters 541
_refine_ls_number_reflns 7160
_refine_ls_number_restraints 0
_refine_ls_restrained_S_all 0.960
_refine_ls_R_factor_all 0.0640
_refine_ls_R_factor_gt 0.0462
_refine_ls_shift/su_max 0.001
_refine_ls_shift/su_mean 0.000
_refine_ls_structure_factor_coef Fsqd
_refine_ls_weighting_details 'calc w=1/[\s^2^(Fo^2^)+(0.0534P)^2^+0.0000P] where P=(Fo^2^+2Fc^2^)/3'
_refine_ls_weighting_scheme calc
_refine_ls_wR_factor_gt 0.1093
_refine_ls_wR_factor_ref 0.1178
_reflns_number_gt 5196
_reflns_number_total 7160
_reflns_threshold_expression >2sigma(I)
_cod_data_source_file c0dt00374c.txt
_cod_data_source_block compound6
_cod_database_code 7026378

loop_
_symmetry_equiv_pos_as_xyz
'x, y, z'
'-x, -y, -z'

loop_
_atom_site_label
_atom_site_type_symbol
_atom_site_fract_x
_atom_site_fract_y
_atom_site_fract_z
_atom_site_U_iso_or_equiv
_atom_site_adp_type
_atom_site_occupancy
_atom_site_symmetry_multiplicity
_atom_site_calc_flag
_atom_site_refinement_flags
Cd1 Cd 0.44482(3) 0.52174(3) 0.66291(2) 0.03696(13) Uani 1 1 d .
Cd2 Cd 1.00804(3) 0.90650(3) 0.16659(2) 0.03868(13) Uani 1 1 d .
N1 N 0.5301(4) 0.5314(4) 0.7739(3) 0.0407(10) Uani 1 1 d .
N2 N 1.2569(4) 0.5384(4) 0.7634(3) 0.0461(11) Uani 1 1 d .
N3 N 1.0075(4) 0.7275(4) 0.2639(3) 0.0434(11) Uani 1 1 d .
N4 N 1.0121(4) -0.0237(4) 0.2841(3) 0.0420(11) Uani 1 1 d .
O1 O 0.7805(3) 1.0010(4) 0.1885(3) 0.0588(11) Uani 1 1 d .
O2 O 0.8659(3) 0.9062(3) 0.0828(2) 0.0528(10) Uani 1 1 d .
O3 O 0.8356(3) 1.1506(4) -0.0343(3) 0.0580(11) Uani 1 1 d .
O4 O 0.7685(4) 1.1241(4) -0.1371(3) 0.0682(12) Uani 1 1 d .
O5 O 0.6403(4) 0.8136(3) 0.2168(3) 0.0669(13) Uani 1 1 d .
O6 O 0.4428(4) 0.6959(3) 0.3084(3) 0.0530(10) Uani 1 1 d .
O7 O 0.5881(3) 0.6217(3) 0.3896(2) 0.0461(9) Uani 1 1 d .
O8 O 0.3584(4) 0.6628(3) 0.5299(2) 0.0536(10) Uani 1 1 d .
O9 O 0.4261(4) 0.7299(4) 0.6109(3) 0.0655(12) Uani 1 1 d .
O1W O 0.6344(3) 0.5045(3) 0.5583(2) 0.0501(10) Uani 1 1 d .
H1WA H 0.6212 0.5501 0.5084 0.060 Uiso 1 1 d R
H1WB H 0.6594 0.4339 0.5527 0.060 Uiso 1 1 d R
O2W O 0.9969(4) 1.1020(3) 0.0823(2) 0.0537(10) Uani 1 1 d .
H2WA H 1.0517 1.1083 0.0358 0.064 Uiso 1 1 d R
H2WB H 0.9278 1.1174 0.0667 0.064 Uiso 1 1 d R
C1 C 0.6528(4) 1.0302(4) 0.0882(3) 0.0336(11) Uani 1 1 d .
C2 C 0.6431(4) 1.1045(4) 0.0047(3) 0.0342(11) Uani 1 1 d .
C3 C 0.5285(4) 1.1521(4) -0.0224(3) 0.0364(11) Uani 1 1 d .
H3 H 0.5231 1.1985 -0.0792 0.044 Uiso 1 1 calc R
C4 C 0.4221(5) 1.1316(4) 0.0338(4) 0.0420(12) Uani 1 1 d .
H4 H 0.3453 1.1667 0.0157 0.050 Uiso 1 1 calc R
C5 C 0.4307(5) 1.0582(4) 0.1175(3) 0.0408(12) Uani 1 1 d .
H5 H 0.3595 1.0445 0.1559 0.049 Uiso 1 1 calc R
C6 C 0.5460(4) 1.0055(4) 0.1438(3) 0.0358(11) Uani 1 1 d .
C7 C 0.5623(5) 0.9068(5) 0.2240(4) 0.0414(13) Uani 1 1 d .
C8 C 0.4880(4) 0.9229(4) 0.3118(3) 0.0360(11) Uani 1 1 d .
C9 C 0.4675(4) 0.8245(4) 0.3778(3) 0.0345(11) Uani 1 1 d .
C10 C 0.4157(4) 0.8393(4) 0.4645(3) 0.0368(12) Uani 1 1 d .
C11 C 0.3862(5) 0.9489(5) 0.4819(4) 0.0427(12) Uani 1 1 d .
H11 H 0.3535 0.9579 0.5392 0.051 Uiso 1 1 calc R
C12 C 0.4046(5) 1.0448(5) 0.4154(4) 0.0466(13) Uani 1 1 d .
H12 H 0.3833 1.1181 0.4279 0.056 Uiso 1 1 calc R
C13 C 0.4544(5) 1.0320(5) 0.3309(4) 0.0442(13) Uani 1 1 d .
H13 H 0.4656 1.0971 0.2861 0.053 Uiso 1 1 calc R
C14 C 0.7749(5) 0.9754(5) 0.1222(3) 0.0412(13) Uani 1 1 d .
C15 C 0.7579(5) 1.1283(4) -0.0597(4) 0.0435(13) Uani 1 1 d .
C16 C 0.5015(5) 0.7058(4) 0.3564(3) 0.0385(12) Uani 1 1 d .
C17 C 0.3981(5) 0.7371(5) 0.5394(3) 0.0422(13) Uani 1 1 d .
C18 C 0.9044(5) 0.6972(5) 0.3038(4) 0.0543(15) Uani 1 1 d .
H18 H 0.8281 0.7514 0.2926 0.065 Uiso 1 1 calc R
C19 C 0.9052(6) 0.5892(5) 0.3611(4) 0.0578(16) Uani 1 1 d .
H19 H 0.8304 0.5725 0.3874 0.069 Uiso 1 1 calc R
C20 C 1.0155(6) 0.5062(5) 0.3798(4) 0.0528(15) Uani 1 1 d .
C21 C 1.1225(6) 0.5378(5) 0.3397(4) 0.0594(16) Uani 1 1 d .
H21 H 1.1998 0.4847 0.3497 0.071 Uiso 1 1 calc R
C22 C 1.1148(5) 0.6490(5) 0.2844(4) 0.0590(16) Uani 1 1 d .
H22 H 1.1878 0.6700 0.2605 0.071 Uiso 1 1 calc R
C23 C 1.0210(7) 0.3859(5) 0.4404(4) 0.0656(18) Uani 1 1 d .
H23A H 1.0951 0.3560 0.4667 0.079 Uiso 1 1 calc R
H23B H 0.9490 0.3926 0.4875 0.079 Uiso 1 1 calc R
C24 C 1.0232(7) 0.3008(5) 0.3916(4) 0.0616(17) Uani 1 1 d .
H24A H 1.0965 0.2931 0.3456 0.074 Uiso 1 1 calc R
H24B H 0.9506 0.3328 0.3636 0.074 Uiso 1 1 calc R
C25 C 1.0246(6) 0.1775(5) 0.4509(4) 0.0537(15) Uani 1 1 d .
H25A H 1.0995 0.1424 0.4766 0.064 Uiso 1 1 calc R
H25B H 0.9531 0.1842 0.4984 0.064 Uiso 1 1 calc R
C26 C 1.0209(5) 0.1008(5) 0.3974(3) 0.0443(13) Uani 1 1 d .
C27 C 0.9113(5) 0.1073(5) 0.3787(4) 0.0512(14) Uani 1 1 d .
H27 H 0.8369 0.1544 0.4042 0.061 Uiso 1 1 calc R
C28 C 0.9090(5) 0.0457(5) 0.3228(4) 0.0527(15) Uani 1 1 d .
H28 H 0.8325 0.0526 0.3114 0.063 Uiso 1 1 calc R
C29 C 1.1185(5) -0.0355(5) 0.3059(4) 0.0523(15) Uani 1 1 d .
H29 H 1.1912 -0.0874 0.2830 0.063 Uiso 1 1 calc R
C30 C 1.1263(5) 0.0250(6) 0.3604(4) 0.0550(15) Uani 1 1 d .
H30 H 1.2034 0.0148 0.3725 0.066 Uiso 1 1 calc R
C31 C 0.5188(5) 0.6332(5) 0.7915(4) 0.0549(16) Uani 1 1 d .
H31 H 0.4786 0.7036 0.7557 0.066 Uiso 1 1 calc R
C32 C 0.5636(5) 0.6387(5) 0.8596(4) 0.0514(14) Uani 1 1 d .
H32 H 0.5517 0.7116 0.8697 0.062 Uiso 1 1 calc R
C33 C 0.6260(4) 0.5368(5) 0.9129(3) 0.0372(12) Uani 1 1 d .
C34 C 0.6341(5) 0.4325(5) 0.8966(3) 0.0449(13) Uani 1 1 d .
H34 H 0.6737 0.3610 0.9316 0.054 Uiso 1 1 calc R
C35 C 0.5842(5) 0.4331(5) 0.8288(3) 0.0424(12) Uani 1 1 d .
H35 H 0.5885 0.3610 0.8209 0.051 Uiso 1 1 calc R
C36 C 0.6864(4) 0.5369(5) 0.9839(4) 0.0493(14) Uani 1 1 d .
H36A H 0.6676 0.4785 1.0367 0.059 Uiso 1 1 calc R
H36B H 0.6522 0.6136 0.9978 0.059 Uiso 1 1 calc R
C37 C 0.8290(6) 0.5089(8) 0.9548(4) 0.081(2) Uani 1 1 d .
H37A H 0.8661 0.4925 1.0059 0.097 Uiso 1 1 calc R
H37B H 0.8610 0.4383 0.9323 0.097 Uiso 1 1 calc R
C38 C 0.8662(6) 0.6021(7) 0.8891(5) 0.083(2) Uani 1 1 d .
H38A H 0.8393 0.6703 0.9140 0.100 Uiso 1 1 calc R
H38B H 0.8217 0.6232 0.8410 0.100 Uiso 1 1 calc R
C39 C 1.0112(6) 0.5770(6) 0.8490(4) 0.0639(18) Uani 1 1 d .
C40 C 1.0639(6) 0.6617(6) 0.8244(4) 0.0676(18) Uani 1 1 d .
H40 H 1.0199 0.7352 0.8365 0.081 Uiso 1 1 calc R
C41 C 1.1838(5) 0.6400(6) 0.7809(4) 0.0598(16) Uani 1 1 d .
H41 H 1.2174 0.7026 0.7618 0.072 Uiso 1 1 calc R
C42 C 1.2091(6) 0.4491(6) 0.7938(5) 0.072(2) Uani 1 1 d .
H42 H 1.2586 0.3744 0.7863 0.087 Uiso 1 1 calc R
C43 C 1.0822(7) 0.4661(7) 0.8382(5) 0.079(2) Uani 1 1 d .
H43 H 1.0487 0.4033 0.8593 0.095 Uiso 1 1 calc R

loop_
_atom_site_aniso_label
_atom_site_aniso_U_11
_atom_site_aniso_U_22
_atom_site_aniso_U_33
_atom_site_aniso_U_23
_atom_site_aniso_U_13
_atom_site_aniso_U_12
Cd1 0.0414(2) 0.0402(2) 0.0278(2) -0.00517(16) -0.00327(15) -0.01527(18)
Cd2 0.0429(2) 0.0409(2) 0.0294(2) -0.00304(17) -0.00387(16) -0.01568(18)
N1 0.047(2) 0.044(3) 0.034(2) -0.007(2) -0.0101(19) -0.017(2)
N2 0.043(2) 0.055(3) 0.039(3) -0.012(2) -0.004(2) -0.016(2)
N3 0.051(3) 0.039(2) 0.035(3) -0.001(2) -0.007(2) -0.014(2)
N4 0.041(2) 0.049(3) 0.033(2) -0.011(2) -0.0012(19) -0.013(2)
O1 0.057(2) 0.078(3) 0.045(3) -0.012(2) -0.0161(19) -0.022(2)
O2 0.039(2) 0.060(3) 0.041(2) 0.0006(19) -0.0006(17) -0.0097(19)
O3 0.047(2) 0.072(3) 0.047(2) 0.010(2) -0.0088(18) -0.029(2)
O4 0.074(3) 0.094(3) 0.031(2) -0.014(2) 0.0092(19) -0.034(3)
O5 0.064(3) 0.042(2) 0.053(3) 0.007(2) 0.021(2) -0.005(2)
O6 0.065(2) 0.046(2) 0.055(3) -0.010(2) -0.017(2) -0.022(2)
O7 0.052(2) 0.036(2) 0.037(2) 0.0002(17) -0.0020(17) -0.0101(18)
O8 0.067(2) 0.049(2) 0.037(2) -0.0054(18) 0.0048(18) -0.023(2)
O9 0.089(3) 0.065(3) 0.038(2) 0.003(2) -0.022(2) -0.022(2)
O1W 0.045(2) 0.056(2) 0.040(2) -0.0048(19) -0.0047(16) -0.0136(19)
O2W 0.066(2) 0.054(2) 0.039(2) -0.0051(19) -0.0057(18) -0.022(2)
C1 0.034(3) 0.034(3) 0.032(3) -0.005(2) -0.003(2) -0.014(2)
C2 0.041(3) 0.030(3) 0.028(3) -0.007(2) -0.001(2) -0.011(2)
C3 0.043(3) 0.032(3) 0.033(3) -0.007(2) -0.008(2) -0.008(2)
C4 0.041(3) 0.037(3) 0.046(3) -0.009(3) -0.012(2) -0.006(2)
C5 0.039(3) 0.040(3) 0.041(3) -0.013(3) 0.005(2) -0.015(2)
C6 0.040(3) 0.032(3) 0.033(3) -0.005(2) -0.001(2) -0.014(2)
C7 0.040(3) 0.035(3) 0.041(3) -0.004(2) 0.003(2) -0.014(3)
C8 0.035(3) 0.036(3) 0.034(3) -0.002(2) -0.007(2) -0.013(2)
C9 0.033(3) 0.036(3) 0.034(3) -0.006(2) -0.007(2) -0.012(2)
C10 0.037(3) 0.043(3) 0.031(3) -0.004(2) -0.006(2) -0.017(2)
C11 0.048(3) 0.042(3) 0.041(3) -0.012(3) -0.012(2) -0.013(3)
C12 0.063(3) 0.037(3) 0.046(3) -0.007(3) -0.017(3) -0.019(3)
C13 0.054(3) 0.040(3) 0.043(3) -0.003(3) -0.014(3) -0.021(3)
C14 0.042(3) 0.046(3) 0.027(3) 0.010(2) -0.001(2) -0.024(3)
C15 0.041(3) 0.033(3) 0.037(3) 0.005(2) -0.001(2) -0.004(2)
C16 0.039(3) 0.037(3) 0.032(3) -0.001(2) 0.000(2) -0.014(2)
C17 0.043(3) 0.037(3) 0.034(3) -0.008(2) 0.002(2) -0.005(3)
C18 0.053(3) 0.054(4) 0.056(4) -0.002(3) -0.017(3) -0.020(3)
C19 0.062(4) 0.064(4) 0.055(4) 0.002(3) -0.015(3) -0.039(3)
C20 0.077(4) 0.047(3) 0.042(3) -0.006(3) -0.017(3) -0.027(3)
C21 0.056(4) 0.045(3) 0.062(4) -0.006(3) -0.009(3) -0.005(3)
C22 0.048(3) 0.060(4) 0.057(4) -0.011(3) 0.006(3) -0.017(3)
C23 0.109(5) 0.056(4) 0.039(4) 0.002(3) -0.019(3) -0.041(4)
C24 0.100(5) 0.048(4) 0.042(4) -0.003(3) -0.018(3) -0.032(4)
C25 0.078(4) 0.047(3) 0.037(3) -0.007(3) -0.005(3) -0.026(3)
C26 0.065(4) 0.035(3) 0.031(3) 0.003(2) -0.007(3) -0.023(3)
C27 0.045(3) 0.053(4) 0.052(4) -0.021(3) -0.003(3) -0.007(3)
C28 0.040(3) 0.069(4) 0.049(4) -0.015(3) -0.007(3) -0.018(3)
C29 0.041(3) 0.071(4) 0.050(4) -0.026(3) -0.007(3) -0.013(3)
C30 0.046(3) 0.070(4) 0.054(4) -0.020(3) -0.010(3) -0.018(3)
C31 0.072(4) 0.035(3) 0.062(4) -0.001(3) -0.039(3) -0.010(3)
C32 0.070(4) 0.040(3) 0.056(4) -0.013(3) -0.026(3) -0.018(3)
C33 0.030(3) 0.044(3) 0.033(3) -0.009(2) -0.003(2) -0.008(2)
C34 0.050(3) 0.036(3) 0.040(3) 0.001(2) -0.014(2) -0.006(3)
C35 0.052(3) 0.037(3) 0.039(3) -0.008(2) -0.008(2) -0.016(3)
C36 0.043(3) 0.071(4) 0.040(3) -0.017(3) -0.007(2) -0.021(3)
C37 0.078(5) 0.138(7) 0.042(4) -0.010(4) -0.014(3) -0.058(5)
C38 0.065(4) 0.089(6) 0.086(6) -0.019(5) 0.001(4) -0.023(4)
C39 0.062(4) 0.075(5) 0.061(4) -0.034(4) -0.012(3) -0.012(4)
C40 0.068(4) 0.072(5) 0.053(4) -0.011(4) -0.005(3) -0.018(4)
C41 0.055(4) 0.063(4) 0.048(4) -0.010(3) -0.002(3) -0.009(3)
C42 0.081(5) 0.074(5) 0.068(5) -0.034(4) 0.022(4) -0.041(4)
C43 0.102(6) 0.085(5) 0.076(5) -0.024(4) 0.005(4) -0.068(5)

loop_
_atom_type_symbol
_atom_type_description
_atom_type_scat_dispersion_real
_atom_type_scat_dispersion_imag
_atom_type_scat_source
C C 0.0033 0.0016 'International Tables Vol C Tables 4.2.6.8 and 6.1.1.4'
H H 0.0000 0.0000 'International Tables Vol C Tables 4.2.6.8 and 6.1.1.4'
N N 0.0061 0.0033 'International Tables Vol C Tables 4.2.6.8 and 6.1.1.4'
O O 0.0106 0.0060 'International Tables Vol C Tables 4.2.6.8 and 6.1.1.4'
Cd Cd -0.8075 1.2024 'International Tables Vol C Tables 4.2.6.8 and 6.1.1.4'

loop_
_geom_angle_atom_site_label_1
_geom_angle_atom_site_label_2
_geom_angle_atom_site_label_3
_geom_angle
_geom_angle_site_symmetry_1
_geom_angle_site_symmetry_3
N1 Cd1 N2 86.84(15) . 1_455
N1 Cd1 O1W 94.35(14) . .
N2 Cd1 O1W 178.81(14) 1_455 .
N1 Cd1 O7 139.56(14) . 2_666
N2 Cd1 O7 91.67(14) 1_455 2_666
O1W Cd1 O7 87.42(12) . 2_666
N1 Cd1 O9 84.11(15) . .
N2 Cd1 O9 97.64(16) 1_455 .
O1W Cd1 O9 82.52(14) . .
O7 Cd1 O9 135.95(13) 2_666 .
N1 Cd1 O6 88.33(14) . 2_666
N2 Cd1 O6 104.74(15) 1_455 2_666
O1W Cd1 O6 75.29(13) . 2_666
O7 Cd1 O6 53.06(12) 2_666 2_666
O9 Cd1 O6 155.92(14) . 2_666
N1 Cd1 O8 136.63(14) . .
N2 Cd1 O8 97.89(14) 1_455 .
O1W Cd1 O8 81.26(12) . .
O7 Cd1 O8 83.62(13) 2_666 .
O9 Cd1 O8 52.52(13) . .
O6 Cd1 O8 130.77(13) 2_666 .
N3 Cd2 N4 88.49(15) . 1_565
N3 Cd2 O2W 172.60(14) . .
N4 Cd2 O2W 84.82(14) 1_565 .
N3 Cd2 O2 95.79(14) . .
N4 Cd2 O2 141.53(14) 1_565 .
O2W Cd2 O2 87.53(13) . .
N3 Cd2 O4 97.70(15) . 2_775
N4 Cd2 O4 83.22(14) 1_565 2_775
O2W Cd2 O4 84.67(14) . 2_775
O2 Cd2 O4 133.49(13) . 2_775
N3 Cd2 O1 97.44(15) . .
N4 Cd2 O1 88.02(14) 1_565 .
O2W Cd2 O1 79.21(14) . .
O2 Cd2 O1 53.51(13) . .
O4 Cd2 O1 162.28(15) 2_775 .
N3 Cd2 O3 103.41(14) . 2_775
N4 Cd2 O3 134.66(14) 1_565 2_775
O2W Cd2 O3 83.60(13) . 2_775
O2 Cd2 O3 81.45(13) . 2_775
O4 Cd2 O3 52.14(13) 2_775 2_775
O1 Cd2 O3 131.98(13) . 2_775
C35 N1 C31 116.1(5) . .
C35 N1 Cd1 120.4(3) . .
C31 N1 Cd1 123.3(4) . .
C41 N2 C42 116.2(5) . .
C41 N2 Cd1 122.5(4) . 1_655
C42 N2 Cd1 120.3(4) . 1_655
C18 N3 C22 116.6(5) . .
C18 N3 Cd2 123.6(4) . .
C22 N3 Cd2 119.8(4) . .
C29 N4 C28 116.5(5) . .
C29 N4 Cd2 121.9(4) . 1_545
C28 N4 Cd2 120.8(4) . 1_545
C14 O1 Cd2 90.5(3) . .
C14 O2 Cd2 92.2(3) . .
C15 O3 Cd2 88.7(3) . 2_775
C15 O4 Cd2 92.5(3) . 2_775
C16 O6 Cd1 89.2(3) . 2_666
C16 O7 Cd1 94.1(3) . 2_666
C17 O8 Cd1 89.0(3) . .
C17 O9 Cd1 93.0(4) . .
Cd1 O1W H1WA 110.7 . .
Cd1 O1W H1WB 105.8 . .
H1WA O1W H1WB 107.7 . .
Cd2 O2W H2WA 115.9 . .
Cd2 O2W H2WB 96.8 . .
H2WA O2W H2WB 107.7 . .
C2 C1 C6 119.2(4) . .
C2 C1 C14 122.5(4) . .
C6 C1 C14 118.2(4) . .
C3 C2 C1 119.7(4) . .
C3 C2 C15 119.2(4) . .
C1 C2 C15 121.0(4) . .
C4 C3 C2 121.1(5) . .
C4 C3 H3 119.5 . .
C2 C3 H3 119.5 . .
C3 C4 C5 119.6(5) . .
C3 C4 H4 120.2 . .
C5 C4 H4 120.2 . .
C6 C5 C4 119.8(5) . .
C6 C5 H5 120.1 . .
C4 C5 H5 120.1 . .
C5 C6 C1 120.5(5) . .
C5 C6 C7 120.5(4) . .
C1 C6 C7 118.2(4) . .
O5 C7 C8 120.3(5) . .
O5 C7 C6 118.5(5) . .
C8 C7 C6 121.1(4) . .
C13 C8 C9 120.6(5) . .
C13 C8 C7 119.1(5) . .
C9 C8 C7 119.7(5) . .
C8 C9 C10 118.1(5) . .
C8 C9 C16 120.7(4) . .
C10 C9 C16 121.3(4) . .
C11 C10 C9 119.8(5) . .
C11 C10 C17 118.9(5) . .
C9 C10 C17 121.2(5) . .
C12 C11 C10 120.9(5) . .
C12 C11 H11 119.5 . .
C10 C11 H11 119.5 . .
C13 C12 C11 120.0(5) . .
C13 C12 H12 120.0 . .
C11 C12 H12 120.0 . .
C12 C13 C8 120.5(5) . .
C12 C13 H13 119.7 . .
C8 C13 H13 119.7 . .
O1 C14 O2 122.8(5) . .
O1 C14 C1 117.6(5) . .
O2 C14 C1 119.7(5) . .
O3 C15 O4 122.8(5) . .
O3 C15 C2 120.1(5) . .
O4 C15 C2 117.1(5) . .
O6 C16 O7 123.3(5) . .
O6 C16 C9 118.3(5) . .
O7 C16 C9 118.4(5) . .
O8 C17 O9 122.1(5) . .
O8 C17 C10 120.5(5) . .
O9 C17 C10 117.4(5) . .
N3 C18 C19 123.1(5) . .
N3 C18 H18 118.4 . .
C19 C18 H18 118.4 . .
C20 C19 C18 120.7(5) . .
C20 C19 H19 119.7 . .
C18 C19 H19 119.7 . .
C19 C20 C21 116.5(5) . .
C19 C20 C23 122.4(5) . .
C21 C20 C23 121.1(6) . .
C20 C21 C22 119.9(5) . .
C20 C21 H21 120.1 . .
C22 C21 H21 120.1 . .
N3 C22 C21 123.1(5) . .
N3 C22 H22 118.4 . .
C21 C22 H22 118.4 . .
C24 C23 C20 111.2(5) . .
C24 C23 H23A 109.4 . .
C20 C23 H23A 109.4 . .
C24 C23 H23B 109.4 . .
C20 C23 H23B 109.4 . .
H23A C23 H23B 108.0 . .
C23 C24 C25 113.5(5) . .
C23 C24 H24A 108.9 . .
C25 C24 H24A 108.9 . .
C23 C24 H24B 108.9 . .
C25 C24 H24B 108.9 . .
H24A C24 H24B 107.7 . .
C26 C25 C24 109.6(5) . .
C26 C25 H25A 109.8 . .
C24 C25 H25A 109.8 . .
C26 C25 H25B 109.8 . .
C24 C25 H25B 109.8 . .
H25A C25 H25B 108.2 . .
C27 C26 C30 116.0(5) . .
C27 C26 C25 121.1(5) . .
C30 C26 C25 122.9(5) . .
C26 C27 C28 121.2(5) . .
C26 C27 H27 119.4 . .
C28 C27 H27 119.4 . .
N4 C28 C27 122.5(5) . .
N4 C28 H28 118.7 . .
C27 C28 H28 118.7 . .
N4 C29 C30 123.2(5) . .
N4 C29 H29 118.4 . .
C30 C29 H29 118.4 . .
C29 C30 C26 120.4(5) . .
C29 C30 H30 119.8 . .
C26 C30 H30 119.8 . .
N1 C31 C32 123.2(5) . .
N1 C31 H31 118.4 . .
C32 C31 H31 118.4 . .
C31 C32 C33 120.3(5) . .
C31 C32 H32 119.8 . .
C33 C32 H32 119.8 . .
C32 C33 C34 116.3(5) . .
C32 C33 C36 123.0(5) . .
C34 C33 C36 120.7(5) . .
C35 C34 C33 120.4(5) . .
C35 C34 H34 119.8 . .
C33 C34 H34 119.8 . .
N1 C35 C34 123.4(5) . .
N1 C35 H35 118.3 . .
C34 C35 H35 118.3 . .
C33 C36 C37 111.5(4) . .
C33 C36 H36A 109.3 . .
C37 C36 H36A 109.3 . .
C33 C36 H36B 109.3 . .
C37 C36 H36B 109.3 . .
H36A C36 H36B 108.0 . .
C38 C37 C36 113.4(6) . .
C38 C37 H37A 108.9 . .
C36 C37 H37A 108.9 . .
C38 C37 H37B 108.9 . .
C36 C37 H37B 108.9 . .
H37A C37 H37B 107.7 . .
C37 C38 C39 116.9(6) . .
C37 C38 H38A 108.1 . .
C39 C38 H38A 108.1 . .
C37 C38 H38B 108.1 . .
C39 C38 H38B 108.1 . .
H38A C38 H38B 107.3 . .
C40 C39 C43 119.2(6) . .
C40 C39 C38 121.0(6) . .
C43 C39 C38 119.8(6) . .
C39 C40 C41 118.9(7) . .
C39 C40 H40 120.6 . .
C41 C40 H40 120.6 . .
N2 C41 C40 126.0(7) . .
N2 C41 H41 117.0 . .
C40 C41 H41 117.0 . .
N2 C42 C43 120.9(6) . .
N2 C42 H42 119.6 . .
C43 C42 H42 119.6 . .
C39 C43 C42 118.5(6) . .
C39 C43 H43 120.7 . .
C42 C43 H43 120.7 . .

loop_
_geom_bond_atom_site_label_1
_geom_bond_atom_site_label_2
_geom_bond_distance
_geom_bond_site_symmetry_2
Cd1 N1 2.333(4) .
Cd1 N2 2.339(4) 1_455
Cd1 O1W 2.384(3) .
Cd1 O7 2.388(4) 2_666
Cd1 O9 2.418(4) .
Cd1 O6 2.513(4) 2_666
Cd1 O8 2.515(4) .
Cd2 N3 2.304(4) .
Cd2 N4 2.348(4) 1_565
Cd2 O2W 2.377(4) .
Cd2 O2 2.416(4) .
Cd2 O4 2.432(4) 2_775
Cd2 O1 2.467(4) .
Cd2 O3 2.520(4) 2_775
N1 C35 1.331(6) .
N1 C31 1.341(7) .
N2 C41 1.317(7) .
N2 C42 1.325(7) .
N2 Cd1 2.339(4) 1_655
N3 C18 1.329(7) .
N3 C22 1.336(7) .
N4 C29 1.329(6) .
N4 C28 1.333(6) .
N4 Cd2 2.348(4) 1_545
O1 C14 1.237(6) .
O2 C14 1.267(6) .
O3 C15 1.235(6) .
O3 Cd2 2.520(4) 2_775
O4 C15 1.245(7) .
O4 Cd2 2.432(4) 2_775
O5 C7 1.211(6) .
O6 C16 1.227(6) .
O6 Cd1 2.513(4) 2_666
O7 C16 1.264(6) .
O7 Cd1 2.388(4) 2_666
O8 C17 1.239(6) .
O9 C17 1.257(7) .
O1W H1WA 0.8500 .
O1W H1WB 0.8500 .
O2W H2WA 0.8500 .
O2W H2WB 0.8500 .
C1 C2 1.391(6) .
C1 C6 1.400(6) .
C1 C14 1.517(7) .
C2 C3 1.387(7) .
C2 C15 1.521(7) .
C3 C4 1.383(7) .
C3 H3 0.9300 .
C4 C5 1.389(7) .
C4 H4 0.9300 .
C5 C6 1.389(7) .
C5 H5 0.9300 .
C6 C7 1.491(7) .
C7 C8 1.486(7) .
C8 C13 1.386(7) .
C8 C9 1.403(7) .
C9 C10 1.415(7) .
C9 C16 1.516(7) .
C10 C11 1.386(7) .
C10 C17 1.495(7) .
C11 C12 1.379(7) .
C11 H11 0.9300 .
C12 C13 1.372(7) .
C12 H12 0.9300 .
C13 H13 0.9300 .
C18 C19 1.378(8) .
C18 H18 0.9300 .
C19 C20 1.373(8) .
C19 H19 0.9300 .
C20 C21 1.377(8) .
C20 C23 1.509(8) .
C21 C22 1.386(8) .
C21 H21 0.9300 .
C22 H22 0.9300 .
C23 C24 1.499(8) .
C23 H23A 0.9700 .
C23 H23B 0.9700 .
C24 C25 1.539(7) .
C24 H24A 0.9700 .
C24 H24B 0.9700 .
C25 C26 1.497(8) .
C25 H25A 0.9700 .
C25 H25B 0.9700 .
C26 C27 1.363(8) .
C26 C30 1.375(8) .
C27 C28 1.369(8) .
C27 H27 0.9300 .
C28 H28 0.9300 .
C29 C30 1.366(8) .
C29 H29 0.9300 .
C30 H30 0.9300 .
C31 C32 1.373(8) .
C31 H31 0.9300 .
C32 C33 1.376(7) .
C32 H32 0.9300 .
C33 C34 1.375(7) .
C33 C36 1.504(7) .
C34 C35 1.373(7) .
C34 H34 0.9300 .
C35 H35 0.9300 .
C36 C37 1.543(8) .
C36 H36A 0.9700 .
C36 H36B 0.9700 .
C37 C38 1.421(9) .
C37 H37A 0.9700 .
C37 H37B 0.9700 .
C38 C39 1.595(9) .
C38 H38A 0.9700 .
C38 H38B 0.9700 .
C39 C40 1.315(9) .
C39 C43 1.373(9) .
C40 C41 1.358(8) .
C40 H40 0.9300 .
C41 H41 0.9300 .
C42 C43 1.433(9) .
C42 H42 0.9300 .
C43 H43 0.9300 .

loop_
_geom_hbond_atom_site_label_D
_geom_hbond_atom_site_label_H
_geom_hbond_atom_site_label_A
_geom_hbond_distance_DH
_geom_hbond_distance_HA
_geom_hbond_distance_DA
_geom_hbond_angle_DHA
_geom_hbond_site_symmetry_A
O1W H1WA O7 0.85 1.94 2.771(5) 166.6 .
O1W H1WB O8 0.85 2.15 2.843(6) 138.3 2_666
O2W H2WA O2 0.85 1.94 2.736(5) 156.0 2_775
O2W H2WB O3 0.85 2.06 2.811(6) 147.3 .

loop_
_geom_torsion_atom_site_label_1
_geom_torsion_atom_site_label_2
_geom_torsion_atom_site_label_3
_geom_torsion_atom_site_label_4
_geom_torsion
_geom_torsion_site_symmetry_1
N2 Cd1 N1 C35 91.7(4) 1_455
O1W Cd1 N1 C35 -88.3(4) .
O7 Cd1 N1 C35 2.8(5) 2_666
O9 Cd1 N1 C35 -170.3(4) .
O6 Cd1 N1 C35 -13.2(4) 2_666
O8 Cd1 N1 C35 -170.1(3) .
N2 Cd1 N1 C31 -82.4(4) 1_455
O1W Cd1 N1 C31 97.7(4) .
O7 Cd1 N1 C31 -171.2(4) 2_666
O9 Cd1 N1 C31 15.7(4) .
O6 Cd1 N1 C31 172.8(4) 2_666
O8 Cd1 N1 C31 15.8(5) .
N4 Cd2 N3 C18 95.3(4) 1_565
O2 Cd2 N3 C18 -46.4(4) .
O4 Cd2 N3 C18 178.2(4) 2_775
O1 Cd2 N3 C18 7.5(5) .
O3 Cd2 N3 C18 -129.0(4) 2_775
N4 Cd2 N3 C22 -82.9(4) 1_565
O2 Cd2 N3 C22 135.4(4) .
O4 Cd2 N3 C22 0.1(4) 2_775
O1 Cd2 N3 C22 -170.7(4) .
O3 Cd2 N3 C22 52.9(4) 2_775
N3 Cd2 O1 C14 -97.4(3) .
N4 Cd2 O1 C14 174.4(3) 1_565
O2W Cd2 O1 C14 89.3(3) .
O2 Cd2 O1 C14 -5.7(3) .
O4 Cd2 O1 C14 114.2(5) 2_775
O3 Cd2 O1 C14 18.2(4) 2_775
N3 Cd2 O2 C14 100.5(3) .
N4 Cd2 O2 C14 5.6(4) 1_565
O2W Cd2 O2 C14 -72.9(3) .
O4 Cd2 O2 C14 -153.1(3) 2_775
O1 Cd2 O2 C14 5.5(3) .
O3 Cd2 O2 C14 -156.8(3) 2_775
N1 Cd1 O8 C17 10.1(4) .
N2 Cd1 O8 C17 103.8(3) 1_455
O1W Cd1 O8 C17 -77.0(3) .
O7 Cd1 O8 C17 -165.4(3) 2_666
O9 Cd1 O8 C17 10.2(3) .
O6 Cd1 O8 C17 -138.9(3) 2_666
N1 Cd1 O9 C17 169.8(3) .
N2 Cd1 O9 C17 -104.2(3) 1_455
O1W Cd1 O9 C17 74.6(3) .
O7 Cd1 O9 C17 -3.8(4) 2_666
O6 Cd1 O9 C17 97.4(4) 2_666
O8 Cd1 O9 C17 -10.1(3) .
C6 C1 C2 C3 -0.6(7) .
C14 C1 C2 C3 -179.8(5) .
C6 C1 C2 C15 -176.6(5) .
C14 C1 C2 C15 4.2(7) .
C1 C2 C3 C4 3.2(7) .
C15 C2 C3 C4 179.3(4) .
C2 C3 C4 C5 -2.7(8) .
C3 C4 C5 C6 -0.5(8) .
C4 C5 C6 C1 3.1(8) .
C4 C5 C6 C7 -166.3(5) .
C2 C1 C6 C5 -2.6(7) .
C14 C1 C6 C5 176.6(5) .
C2 C1 C6 C7 167.1(5) .
C14 C1 C6 C7 -13.7(7) .
C5 C6 C7 O5 122.9(6) .
C1 C6 C7 O5 -46.7(7) .
C5 C6 C7 C8 -59.2(7) .
C1 C6 C7 C8 131.2(5) .
O5 C7 C8 C13 144.8(5) .
C6 C7 C8 C13 -33.1(7) .
O5 C7 C8 C9 -26.7(8) .
C6 C7 C8 C9 155.4(5) .
C13 C8 C9 C10 -2.2(7) .
C7 C8 C9 C10 169.1(4) .
C13 C8 C9 C16 178.5(5) .
C7 C8 C9 C16 -10.1(7) .
C8 C9 C10 C11 0.5(7) .
C16 C9 C10 C11 179.7(5) .
C8 C9 C10 C17 -176.3(4) .
C16 C9 C10 C17 3.0(7) .
C9 C10 C11 C12 1.1(8) .
C17 C10 C11 C12 177.9(5) .
C10 C11 C12 C13 -0.9(8) .
C11 C12 C13 C8 -0.9(8) .
C9 C8 C13 C12 2.4(8) .
C7 C8 C13 C12 -168.9(5) .
Cd2 O1 C14 O2 10.3(5) .
Cd2 O1 C14 C1 -169.8(4) .
Cd2 O2 C14 O1 -10.6(5) .
Cd2 O2 C14 C1 169.5(4) .
C2 C1 C14 O1 118.4(5) .
C6 C1 C14 O1 -60.8(7) .
C2 C1 C14 O2 -61.7(7) .
C6 C1 C14 O2 119.1(5) .
Cd2 O3 C15 O4 -20.0(5) 2_775
Cd2 O3 C15 C2 160.0(4) 2_775
Cd2 O4 C15 O3 20.7(6) 2_775
Cd2 O4 C15 C2 -159.3(4) 2_775
C3 C2 C15 O3 138.6(5) .
C1 C2 C15 O3 -45.3(7) .
C3 C2 C15 O4 -41.4(7) .
C1 C2 C15 O4 134.7(5) .
Cd1 O6 C16 O7 5.7(5) 2_666
Cd1 O6 C16 C9 -173.6(4) 2_666
Cd1 O7 C16 O6 -6.0(5) 2_666
Cd1 O7 C16 C9 173.3(4) 2_666
C8 C9 C16 O6 -66.8(6) .
C10 C9 C16 O6 113.9(5) .
C8 C9 C16 O7 113.8(5) .
C10 C9 C16 O7 -65.5(6) .
Cd1 O8 C17 O9 -18.7(5) .
Cd1 O8 C17 C10 160.7(4) .
Cd1 O9 C17 O8 19.5(5) .
Cd1 O9 C17 C10 -159.9(4) .
C11 C10 C17 O8 141.4(5) .
C9 C10 C17 O8 -41.8(7) .
C11 C10 C17 O9 -39.2(7) .
C9 C10 C17 O9 137.6(5) .
C22 N3 C18 C19 -2.6(9) .
Cd2 N3 C18 C19 179.2(5) .
N3 C18 C19 C20 0.0(10) .
C18 C19 C20 C21 1.1(9) .
C18 C19 C20 C23 -178.6(6) .
C19 C20 C21 C22 0.5(9) .
C23 C20 C21 C22 -179.9(6) .
C18 N3 C22 C21 4.3(9) .
Cd2 N3 C22 C21 -177.4(5) .
C20 C21 C22 N3 -3.3(10) .
C19 C20 C23 C24 85.7(8) .
C21 C20 C23 C24 -93.9(7) .
C20 C23 C24 C25 -178.2(5) .
C23 C24 C25 C26 177.4(6) .
C24 C25 C26 C27 -81.2(7) .
C24 C25 C26 C30 95.2(7) .
C30 C26 C27 C28 -3.0(8) .
C25 C26 C27 C28 173.6(5) .
C29 N4 C28 C27 3.3(8) .
Cd2 N4 C28 C27 -166.5(4) 1_545
C26 C27 C28 N4 0.2(9) .
C28 N4 C29 C30 -4.2(9) .
Cd2 N4 C29 C30 165.5(5) 1_545
N4 C29 C30 C26 1.4(10) .
C27 C26 C30 C29 2.2(8) .
C25 C26 C30 C29 -174.3(5) .
C35 N1 C31 C32 2.3(9) .
Cd1 N1 C31 C32 176.7(4) .
N1 C31 C32 C33 1.4(10) .
C31 C32 C33 C34 -3.2(8) .
C31 C32 C33 C36 174.9(5) .
C32 C33 C34 C35 1.5(8) .
C36 C33 C34 C35 -176.7(5) .
C31 N1 C35 C34 -4.2(8) .
Cd1 N1 C35 C34 -178.7(4) .
C33 C34 C35 N1 2.4(8) .
C32 C33 C36 C37 -102.8(7) .
C34 C33 C36 C37 75.3(7) .
C33 C36 C37 C38 71.2(8) .
C36 C37 C38 C39 -174.9(6) .
C37 C38 C39 C40 -146.4(8) .
C37 C38 C39 C43 34.9(10) .
C43 C39 C40 C41 6.6(10) .
C38 C39 C40 C41 -172.1(6) .
C42 N2 C41 C40 -2.4(9) .
Cd1 N2 C41 C40 166.4(5) 1_655
C39 C40 C41 N2 -3.0(10) .
C41 N2 C42 C43 3.9(10) .
Cd1 N2 C42 C43 -165.2(5) 1_655
C40 C39 C43 C42 -5.0(11) .
C38 C39 C43 C42 173.7(7) .
N2 C42 C43 C39 -0.4(11) .
